data_7019921
loop_
_publ_author_name
'Rankin, Matthew A.'
'Cummins, Christopher C.'

_publ_section_title
;
 Terminal phosphinidene formation via tantalaziridine complexes.
;
_journal_issue 32
_journal_name_full 'Dalton transactions (Cambridge, England : 2003)'
_journal_page_first 9615
_journal_page_last 9618
_journal_paper_doi 10.1039/c2dt31082a
_journal_volume 41
_journal_year 2012
_chemical_formula_sum 'C78 H124 N6 Ta2'
_chemical_formula_weight 1507.70
_chemical_name_common (HTa(N(CH2tBu)Ar)3)2
_chemical_name_systematic
;
?
;
_space_group_IT_number 148
_symmetry_cell_setting hexagonal
_symmetry_space_group_name_Hall '-R 3'
_symmetry_space_group_name_H-M 'R -3 :H'
_atom_sites_solution_hydrogens geom
_atom_sites_solution_primary direct
_atom_sites_solution_secondary difmap
_audit_creation_method SHELXL-97
_cell_angle_alpha 90.00
_cell_angle_beta 90.00
_cell_angle_gamma 120.00
_cell_formula_units_Z 3
_cell_length_a 12.9616(9)
_cell_length_b 12.9616(9)
_cell_length_c 38.840(3)
_cell_measurement_reflns_used 9689
_cell_measurement_temperature 100(2)
_cell_measurement_theta_max 31.30
_cell_measurement_theta_min 2.77
_cell_volume 5651.0(7)
_computing_cell_refinement 'SAINT 7.46A (Bruker-AXS, 2008)'
_computing_data_collection 'APEX2 3.0 (Bruker-AXS, 2008)'
_computing_data_reduction 'SAINT 7.46A (Bruker-AXS, 2008)'
_computing_molecular_graphics 'Bruker SHELXTL'
_computing_publication_material 'Bruker SHELXTL'
_computing_structure_refinement 'SHELXL-97 (Sheldrick, 2008)'
_computing_structure_solution 'SHELXS-97 (Sheldrick, 2008)'
_diffrn_ambient_temperature 100(2)
_diffrn_detector_area_resol_mean 8.3
_diffrn_measured_fraction_theta_full 1.000
_diffrn_measured_fraction_theta_max 1.000
_diffrn_measurement_device_type 'Bruker Smart APEX CCD'
_diffrn_measurement_method 'omega and phi scans'
_diffrn_radiation_monochromator graphite
_diffrn_radiation_source 'fine-focus sealed tube'
_diffrn_radiation_type MoK\a
_diffrn_radiation_wavelength 0.71073
_diffrn_reflns_av_R_equivalents 0.0375
_diffrn_reflns_av_sigmaI/netI 0.0174
_diffrn_reflns_limit_h_max 18
_diffrn_reflns_limit_h_min -18
_diffrn_reflns_limit_k_max 17
_diffrn_reflns_limit_k_min -18
_diffrn_reflns_limit_l_max 54
_diffrn_reflns_limit_l_min -54
_diffrn_reflns_number 36616
_diffrn_reflns_theta_full 30.03
_diffrn_reflns_theta_max 30.03
_diffrn_reflns_theta_min 1.57
_exptl_absorpt_coefficient_mu 2.946
_exptl_absorpt_correction_T_max 0.7571
_exptl_absorpt_correction_T_min 0.3507
_exptl_absorpt_correction_type multi-scan
_exptl_absorpt_process_details 'SADABS (Sheldrick, 2008)'
_exptl_crystal_colour red
_exptl_crystal_density_diffrn 1.329
_exptl_crystal_density_method 'not measured'
_exptl_crystal_description hexagonal
_exptl_crystal_F_000 2340
_exptl_crystal_size_max 0.45
_exptl_crystal_size_mid 0.45
_exptl_crystal_size_min 0.10
_refine_diff_density_max 1.277
_refine_diff_density_min -0.953
_refine_diff_density_rms 0.090
_refine_ls_extinction_method none
_refine_ls_goodness_of_fit_ref 1.105
_refine_ls_hydrogen_treatment constr
_refine_ls_matrix_type full
_refine_ls_number_parameters 255
_refine_ls_number_reflns 3690
_refine_ls_number_restraints 384
_refine_ls_restrained_S_all 1.073
_refine_ls_R_factor_all 0.0236
_refine_ls_R_factor_gt 0.0215
_refine_ls_shift/su_max 0.000
_refine_ls_shift/su_mean 0.000
_refine_ls_structure_factor_coef Fsqd
_refine_ls_weighting_details 'calc w=1/[\s^2^(Fo^2^)+(0.0208P)^2^+24.0347P] where P=(Fo^2^+2Fc^2^)/3'
_refine_ls_weighting_scheme calc
_refine_ls_wR_factor_gt 0.0515
_refine_ls_wR_factor_ref 0.0529
_reflns_number_gt 3490
_reflns_number_total 3690
_reflns_threshold_expression >2sigma(I)
_cod_data_source_file c2dt31082a.txt
_cod_data_source_block 09140hb_e
_cod_depositor_comments
;
The following automatic conversions were performed:

'_symmetry_cell_setting' value 'Hexagonal' changed to 'hexagonal'
according to /home/saulius/struct/CIF-dictionaries/cif_core.dic
dictionary named 'cif_core.dic' version 2.4.1 from 2010-06-29.

Automatic conversion script
Id: cif_fix_values 1891 2012-01-12 08:04:46Z andrius 
;
_cod_original_sg_symbol_H-M R-3
_cod_database_code 7019921

loop_
_symmetry_equiv_pos_as_xyz
'x, y, z'
'-y, x-y, z'
'-x+y, -x, z'
'x+2/3, y+1/3, z+1/3'
'-y+2/3, x-y+1/3, z+1/3'
'-x+y+2/3, -x+1/3, z+1/3'
'x+1/3, y+2/3, z+2/3'
'-y+1/3, x-y+2/3, z+2/3'
'-x+y+1/3, -x+2/3, z+2/3'
'-x, -y, -z'
'y, -x+y, -z'
'x-y, x, -z'
'-x+2/3, -y+1/3, -z+1/3'
'y+2/3, -x+y+1/3, -z+1/3'
'x-y+2/3, x+1/3, -z+1/3'
'-x+1/3, -y+2/3, -z+2/3'
'y+1/3, -x+y+2/3, -z+2/3'
'x-y+1/3, x+2/3, -z+2/3'

loop_
_atom_site_label
_atom_site_type_symbol
_atom_site_fract_x
_atom_site_fract_y
_atom_site_fract_z
_atom_site_U_iso_or_equiv
_atom_site_adp_type
_atom_site_occupancy
_atom_site_symmetry_multiplicity
_atom_site_calc_flag
_atom_site_refinement_flags
_atom_site_disorder_assembly
_atom_site_disorder_group
Ta1 Ta 0.0000 0.0000 0.035987(3) 0.01415(4) Uani 1 3 d SDU . .
N1 N -0.1419(2) 0.0124(2) 0.05154(6) 0.0268(5) Uani 0.812(3) 1 d PDU A 1
C11 C -0.1971(3) -0.0452(3) 0.08350(8) 0.0296(6) Uani 0.812(3) 1 d PDU A 1
C12 C -0.1522(3) 0.0093(3) 0.11476(9) 0.0376(7) Uani 0.812(3) 1 d PDU A 1
H12 H -0.0813 0.0848 0.1155 0.045 Uiso 0.812(3) 1 calc PR A 1
C13 C -0.2105(4) -0.0460(4) 0.14539(10) 0.0544(9) Uani 0.812(3) 1 d PDU A 1
C14 C -0.3155(4) -0.1572(4) 0.14333(11) 0.0596(10) Uani 0.812(3) 1 d PDU A 1
H14 H -0.3561 -0.1953 0.1640 0.072 Uiso 0.812(3) 1 calc PR A 1
C15 C -0.3620(4) -0.2133(3) 0.11192(12) 0.0535(10) Uani 0.812(3) 1 d PDU A 1
C16 C -0.3006(3) -0.1564(3) 0.08238(10) 0.0419(8) Uani 0.812(3) 1 d PDU A 1
H16 H -0.3296 -0.1940 0.0607 0.050 Uiso 0.812(3) 1 calc PR A 1
C131 C -0.1621(7) 0.0193(7) 0.17950(13) 0.093(2) Uani 0.812(3) 1 d PDU A 1
H13A H -0.0915 0.0971 0.1751 0.139 Uiso 0.812(3) 1 calc PR A 1
H13B H -0.1404 -0.0279 0.1944 0.139 Uiso 0.812(3) 1 calc PR A 1
H13C H -0.2233 0.0305 0.1908 0.139 Uiso 0.812(3) 1 calc PR A 1
C151 C -0.4768(6) -0.3300(5) 0.11002(19) 0.090(2) Uani 0.812(3) 1 d PDU A 1
H15A H -0.5198 -0.3323 0.0890 0.136 Uiso 0.812(3) 1 calc PR A 1
H15B H -0.5260 -0.3382 0.1302 0.136 Uiso 0.812(3) 1 calc PR A 1
H15C H -0.4597 -0.3956 0.1097 0.136 Uiso 0.812(3) 1 calc PR A 1
C17 C -0.2217(3) 0.0387(3) 0.02934(8) 0.0338(6) Uani 0.812(3) 1 d PDU A 1
H17A H -0.2956 -0.0376 0.0247 0.041 Uiso 0.812(3) 1 calc PR A 1
H17B H -0.1812 0.0696 0.0070 0.041 Uiso 0.812(3) 1 calc PR A 1
C18 C -0.2571(5) 0.1269(6) 0.04357(12) 0.0334(9) Uani 0.812(3) 1 d PDU A 1
C181 C -0.3495(4) 0.0774(5) 0.07219(11) 0.0561(11) Uani 0.812(3) 1 d PDU A 1
H18A H -0.4195 0.0039 0.0643 0.084 Uiso 0.812(3) 1 calc PR A 1
H18B H -0.3731 0.1361 0.0782 0.084 Uiso 0.812(3) 1 calc PR A 1
H18C H -0.3155 0.0604 0.0925 0.084 Uiso 0.812(3) 1 calc PR A 1
C182 C -0.1479(4) 0.2393(3) 0.05705(10) 0.0486(9) Uani 0.812(3) 1 d PDU A 1
H18D H -0.1719 0.2956 0.0653 0.073 Uiso 0.812(3) 1 calc PR A 1
H18E H -0.0895 0.2761 0.0385 0.073 Uiso 0.812(3) 1 calc PR A 1
H18F H -0.1121 0.2181 0.0760 0.073 Uiso 0.812(3) 1 calc PR A 1
C183 C -0.3089(5) 0.1625(5) 0.01280(15) 0.0516(14) Uani 0.812(3) 1 d PDU A 1
H18G H -0.3722 0.0906 0.0018 0.077 Uiso 0.812(3) 1 calc PR A 1
H18H H -0.2456 0.2079 -0.0040 0.077 Uiso 0.812(3) 1 calc PR A 1
H18I H -0.3417 0.2117 0.0211 0.077 Uiso 0.812(3) 1 calc PR A 1
N2 N -0.0837(9) 0.0868(10) 0.0527(2) 0.0280(18) Uani 0.188(3) 1 d PDU A 2
C21 C -0.0416(9) 0.1527(9) 0.0845(3) 0.0253(18) Uani 0.188(3) 1 d PDU A 2
C22 C 0.0437(9) 0.2725(10) 0.0847(3) 0.032(2) Uani 0.188(3) 1 d PDU A 2
H22 H 0.0754 0.3129 0.0636 0.038 Uiso 0.188(3) 1 calc PR A 2
C23 C 0.0839(10) 0.3349(10) 0.1161(3) 0.036(3) Uani 0.188(3) 1 d PDU A 2
C24 C 0.0350(11) 0.2747(10) 0.1461(3) 0.035(2) Uani 0.188(3) 1 d PDU A 2
H24 H 0.0604 0.3167 0.1673 0.042 Uiso 0.188(3) 1 calc PR A 2
C25 C -0.0508(11) 0.1538(11) 0.1467(3) 0.034(2) Uani 0.188(3) 1 d PDU A 2
C26 C -0.0872(11) 0.0931(11) 0.1155(3) 0.031(2) Uani 0.188(3) 1 d PDU A 2
H26 H -0.1436 0.0103 0.1153 0.037 Uiso 0.188(3) 1 calc PR A 2
C231 C 0.171(2) 0.4684(15) 0.1132(8) 0.090(2) Uani 0.188(3) 1 d PDU A 2
H23A H 0.1870 0.5045 0.1362 0.136 Uiso 0.188(3) 1 calc PR A 2
H23B H 0.1369 0.5051 0.0985 0.136 Uiso 0.188(3) 1 calc PR A 2
H23C H 0.2460 0.4813 0.1030 0.136 Uiso 0.188(3) 1 calc PR A 2
C251 C -0.1085(15) 0.0852(16) 0.1798(3) 0.040(3) Uani 0.188(3) 1 d PDU A 2
H25A H -0.0463 0.0956 0.1961 0.060 Uiso 0.188(3) 1 calc PR A 2
H25B H -0.1591 0.0004 0.1744 0.060 Uiso 0.188(3) 1 calc PR A 2
H25C H -0.1571 0.1157 0.1900 0.060 Uiso 0.188(3) 1 calc PR A 2
C27 C -0.1482(11) 0.1337(11) 0.0313(3) 0.032(2) Uani 0.188(3) 1 d PDU A 2
H27A H -0.1605 0.0982 0.0080 0.038 Uiso 0.188(3) 1 calc PR A 2
H27B H -0.0953 0.2208 0.0287 0.038 Uiso 0.188(3) 1 calc PR A 2
C28 C -0.2685(18) 0.112(2) 0.0445(5) 0.035(3) Uani 0.188(3) 1 d PDU A 2
C281 C -0.2611(14) 0.1940(15) 0.0731(4) 0.048(3) Uani 0.188(3) 1 d PDU A 2
H28A H -0.2148 0.1886 0.0922 0.072 Uiso 0.188(3) 1 calc PR A 2
H28B H -0.3416 0.1707 0.0811 0.072 Uiso 0.188(3) 1 calc PR A 2
H28C H -0.2221 0.2760 0.0645 0.072 Uiso 0.188(3) 1 calc PR A 2
C282 C -0.3498(12) -0.0190(12) 0.0545(4) 0.044(3) Uani 0.188(3) 1 d PDU A 2
H28D H -0.3133 -0.0397 0.0734 0.066 Uiso 0.188(3) 1 calc PR A 2
H28E H -0.3608 -0.0699 0.0346 0.066 Uiso 0.188(3) 1 calc PR A 2
H28F H -0.4272 -0.0309 0.0619 0.066 Uiso 0.188(3) 1 calc PR A 2
C283 C -0.334(3) 0.130(3) 0.0138(6) 0.0516(14) Uani 0.188(3) 1 d PDU A 2
H28G H -0.3998 0.1387 0.0223 0.077 Uiso 0.188(3) 1 calc PR A 2
H28H H -0.3644 0.0604 -0.0015 0.077 Uiso 0.188(3) 1 calc PR A 2
H28I H -0.2777 0.2015 0.0011 0.077 Uiso 0.188(3) 1 calc PR A 2
H1 H 0.0815 0.0955 0.0029 0.062 Uiso 0.33 1 d PRD A -1
H1A H -0.0696 -0.0748 0.0013 0.062 Uiso 0.33 1 d PRD A -1

loop_
_atom_site_aniso_label
_atom_site_aniso_U_11
_atom_site_aniso_U_22
_atom_site_aniso_U_33
_atom_site_aniso_U_23
_atom_site_aniso_U_13
_atom_site_aniso_U_12
Ta1 0.01502(5) 0.01502(5) 0.01242(6) 0.000 0.000 0.00751(2)
N1 0.0251(11) 0.0260(12) 0.0327(12) 0.0082(9) 0.0097(9) 0.0154(10)
C11 0.0282(13) 0.0299(13) 0.0375(14) 0.0091(11) 0.0144(11) 0.0196(11)
C12 0.0376(16) 0.0450(18) 0.0348(14) 0.0112(12) 0.0038(12) 0.0241(14)
C13 0.074(3) 0.067(2) 0.0335(16) 0.0161(15) 0.0124(16) 0.044(2)
C14 0.083(3) 0.058(2) 0.0459(18) 0.0260(15) 0.0409(18) 0.0415(18)
C15 0.062(2) 0.0344(17) 0.062(2) 0.0163(15) 0.0402(19) 0.0223(16)
C16 0.0476(18) 0.0261(14) 0.0478(18) 0.0048(12) 0.0270(15) 0.0154(13)
C131 0.122(6) 0.114(5) 0.030(2) 0.016(2) 0.001(3) 0.050(4)
C151 0.087(4) 0.043(2) 0.101(4) 0.011(2) 0.062(3) 0.003(2)
C17 0.0301(14) 0.0390(15) 0.0388(15) -0.0056(12) -0.0037(12) 0.0221(13)
C18 0.0372(19) 0.048(2) 0.0305(17) 0.0002(15) 0.0022(14) 0.0328(18)
C181 0.059(2) 0.085(3) 0.056(2) 0.014(2) 0.0205(18) 0.059(2)
C182 0.071(2) 0.0466(18) 0.0437(19) -0.0092(15) -0.0111(17) 0.0410(18)
C183 0.059(3) 0.074(4) 0.0490(17) 0.001(2) -0.0046(18) 0.053(3)
N2 0.022(4) 0.037(5) 0.030(4) -0.005(3) 0.000(3) 0.018(4)
C21 0.027(5) 0.027(4) 0.033(3) -0.003(3) 0.003(3) 0.022(3)
C22 0.031(5) 0.035(4) 0.035(4) 0.003(3) 0.008(4) 0.021(4)
C23 0.013(5) 0.036(4) 0.048(5) -0.015(3) 0.018(4) 0.004(4)
C24 0.029(5) 0.040(4) 0.036(5) -0.012(3) -0.001(4) 0.018(4)
C25 0.031(5) 0.039(5) 0.033(4) -0.001(4) -0.002(4) 0.017(4)
C26 0.029(5) 0.034(5) 0.029(3) 0.000(3) 0.003(4) 0.016(4)
C231 0.087(4) 0.043(2) 0.101(4) 0.011(2) 0.062(3) 0.003(2)
C251 0.043(8) 0.070(8) 0.023(4) -0.001(5) 0.009(5) 0.040(7)
C27 0.035(4) 0.025(5) 0.044(5) -0.001(4) 0.000(4) 0.022(4)
C28 0.037(5) 0.038(5) 0.044(6) -0.004(5) -0.005(5) 0.029(5)
C281 0.043(7) 0.059(7) 0.064(6) -0.022(7) -0.011(6) 0.041(6)
C282 0.032(6) 0.044(5) 0.057(9) 0.002(5) 0.003(6) 0.020(5)
C283 0.059(3) 0.074(4) 0.0490(17) 0.001(2) -0.0046(18) 0.053(3)

loop_
_atom_type_symbol
_atom_type_description
_atom_type_scat_dispersion_real
_atom_type_scat_dispersion_imag
_atom_type_scat_source
C C 0.0033 0.0016 'International Tables Vol C Tables 4.2.6.8 and 6.1.1.4'
H H 0.0000 0.0000 'International Tables Vol C Tables 4.2.6.8 and 6.1.1.4'
N N 0.0061 0.0033 'International Tables Vol C Tables 4.2.6.8 and 6.1.1.4'
Ta Ta -0.7052 6.5227 'International Tables Vol C Tables 4.2.6.8 and 6.1.1.4'

loop_
_geom_angle_atom_site_label_1
_geom_angle_atom_site_label_2
_geom_angle_atom_site_label_3
_geom_angle
_geom_angle_site_symmetry_1
_geom_angle_site_symmetry_3
N1 Ta1 N1 111.43(7) . 3
N1 Ta1 N1 111.43(7) . 2
N1 Ta1 N1 111.43(7) 3 2
N1 Ta1 N2 131.1(3) . 3
N1 Ta1 N2 25.2(3) 3 3
N1 Ta1 N2 87.7(3) 2 3
N1 Ta1 N2 87.7(3) . 2
N1 Ta1 N2 131.1(3) 3 2
N1 Ta1 N2 25.2(3) 2 2
N2 Ta1 N2 110.2(3) 3 2
N1 Ta1 N2 25.2(3) . .
N1 Ta1 N2 87.7(3) 3 .
N1 Ta1 N2 131.1(3) 2 .
N2 Ta1 N2 110.2(3) 3 .
N2 Ta1 N2 110.2(3) 2 .
N1 Ta1 Ta1 107.43(7) . 10
N1 Ta1 Ta1 107.43(7) 3 10
N1 Ta1 Ta1 107.43(7) 2 10
N2 Ta1 Ta1 108.7(3) 3 10
N2 Ta1 Ta1 108.7(3) 2 10
N2 Ta1 Ta1 108.7(3) . 10
N2 Ta1 H1 75.0 3 .
N2 Ta1 H1 145.9 2 .
N2 Ta1 H1 98.4 . .
Ta1 Ta1 H1 42.0 10 .
N2 Ta1 H1A 135.4 3 .
N2 Ta1 H1A 77.1 2 .
N2 Ta1 H1A 107.6 . .
Ta1 Ta1 H1A 34.8 10 .
C11 N1 C17 113.0(2) . .
C11 N1 Ta1 116.94(18) . .
C17 N1 Ta1 126.96(19) . .
C12 C11 C16 119.9(3) . .
C12 C11 N1 121.3(3) . .
C16 C11 N1 118.7(3) . .
C11 C12 C13 120.3(4) . .
C11 C12 H12 119.9 . .
C13 C12 H12 119.9 . .
C12 C13 C14 118.3(4) . .
C12 C13 C131 119.1(5) . .
C14 C13 C131 122.4(4) . .
C15 C14 C13 122.0(3) . .
C15 C14 H14 119.0 . .
C13 C14 H14 119.0 . .
C16 C15 C14 117.7(4) . .
C16 C15 C151 120.9(5) . .
C14 C15 C151 121.4(4) . .
C15 C16 C11 121.7(4) . .
C15 C16 H16 119.1 . .
C11 C16 H16 119.1 . .
N1 C17 C18 117.2(3) . .
N1 C17 H17A 108.0 . .
C18 C17 H17A 108.0 . .
N1 C17 H17B 108.0 . .
C18 C17 H17B 108.0 . .
H17A C17 H17B 107.2 . .
C181 C18 C182 108.1(4) . .
C181 C18 C17 114.5(4) . .
C182 C18 C17 110.7(3) . .
C181 C18 C183 108.8(4) . .
C182 C18 C183 108.3(4) . .
C17 C18 C183 106.3(4) . .
C21 N2 C27 110.7(9) . .
C21 N2 Ta1 117.1(6) . .
C27 N2 Ta1 127.5(7) . .
C22 C21 C26 119.8(10) . .
C22 C21 N2 121.5(10) . .
C26 C21 N2 118.7(10) . .
C21 C22 C23 120.5(10) . .
C21 C22 H22 119.8 . .
C23 C22 H22 119.8 . .
C24 C23 C22 118.4(10) . .
C24 C23 C231 125.3(14) . .
C22 C23 C231 116.0(14) . .
C23 C24 C25 122.4(11) . .
C23 C24 H24 118.8 . .
C25 C24 H24 118.8 . .
C26 C25 C24 118.3(10) . .
C26 C25 C251 118.3(11) . .
C24 C25 C251 123.4(11) . .
C21 C26 C25 120.6(11) . .
C21 C26 H26 119.7 . .
C25 C26 H26 119.7 . .
C23 C231 H23A 109.5 . .
C23 C231 H23B 109.5 . .
H23A C231 H23B 109.5 . .
C23 C231 H23C 109.5 . .
H23A C231 H23C 109.5 . .
H23B C231 H23C 109.5 . .
C25 C251 H25A 109.5 . .
C25 C251 H25B 109.5 . .
H25A C251 H25B 109.5 . .
C25 C251 H25C 109.5 . .
H25A C251 H25C 109.5 . .
H25B C251 H25C 109.5 . .
N2 C27 C28 117.4(12) . .
N2 C27 H27A 108.0 . .
C28 C27 H27A 108.0 . .
N2 C27 H27B 108.0 . .
C28 C27 H27B 108.0 . .
H27A C27 H27B 107.2 . .
C281 C28 C27 114.7(16) . .
C281 C28 C282 111.2(15) . .
C27 C28 C282 111.5(13) . .
C281 C28 C283 107.9(17) . .
C27 C28 C283 107.2(17) . .
C282 C28 C283 103.7(17) . .
C28 C281 H28A 109.5 . .
C28 C281 H28B 109.5 . .
H28A C281 H28B 109.5 . .
C28 C281 H28C 109.5 . .
H28A C281 H28C 109.5 . .
H28B C281 H28C 109.5 . .
C28 C282 H28D 109.5 . .
C28 C282 H28E 109.5 . .
H28D C282 H28E 109.5 . .
C28 C282 H28F 109.5 . .
H28D C282 H28F 109.5 . .
H28E C282 H28F 109.5 . .
C28 C283 H28G 109.5 . .
C28 C283 H28H 109.5 . .
H28G C283 H28H 109.5 . .
C28 C283 H28I 109.5 . .
H28G C283 H28I 109.5 . .
H28H C283 H28I 109.5 . .

loop_
_geom_bond_atom_site_label_1
_geom_bond_atom_site_label_2
_geom_bond_distance
_geom_bond_site_symmetry_2
Ta1 N1 2.017(2) .
Ta1 N1 2.017(2) 3
Ta1 N1 2.017(2) 2
Ta1 N2 2.020(9) 3
Ta1 N2 2.020(9) 2
Ta1 N2 2.020(9) .
Ta1 Ta1 2.7954(3) 10
Ta1 H1 1.7290 .
Ta1 H1A 1.6417 .
N1 C11 1.441(4) .
N1 C17 1.510(4) .
C11 C12 1.379(5) .
C11 C16 1.394(4) .
C12 C13 1.399(5) .
C12 H12 0.9500 .
C13 C14 1.406(7) .
C13 C131 1.527(7) .
C14 C15 1.393(7) .
C14 H14 0.9500 .
C15 C16 1.381(5) .
C15 C151 1.503(6) .
C16 H16 0.9500 .
C131 H13A 0.9800 .
C131 H13B 0.9800 .
C131 H13C 0.9800 .
C151 H15A 0.9800 .
C151 H15B 0.9800 .
C151 H15C 0.9800 .
C17 C18 1.533(5) .
C17 H17A 0.9900 .
C17 H17B 0.9900 .
C18 C181 1.521(6) .
C18 C182 1.529(8) .
C18 C183 1.550(5) .
C181 H18A 0.9800 .
C181 H18B 0.9800 .
C181 H18C 0.9800 .
C182 H18D 0.9800 .
C182 H18E 0.9800 .
C182 H18F 0.9800 .
C183 H18G 0.9800 .
C183 H18H 0.9800 .
C183 H18I 0.9800 .
N2 C21 1.446(12) .
N2 C27 1.507(12) .
C21 C22 1.384(13) .
C21 C26 1.390(13) .
C22 C23 1.410(13) .
C22 H22 0.9500 .
C23 C24 1.370(14) .
C23 C231 1.526(16) .
C24 C25 1.396(14) .
C24 H24 0.9500 .
C25 C26 1.395(13) .
C25 C251 1.527(14) .
C26 H26 0.9500 .
C231 H23A 0.9800 .
C231 H23B 0.9800 .
C231 H23C 0.9800 .
C251 H25A 0.9800 .
C251 H25B 0.9800 .
C251 H25C 0.9800 .
C27 C28 1.527(16) .
C27 H27A 0.9900 .
C27 H27B 0.9900 .
C28 C281 1.509(17) .
C28 C282 1.53(2) .
C28 C283 1.545(16) .
C281 H28A 0.9800 .
C281 H28B 0.9800 .
C281 H28C 0.9800 .
C282 H28D 0.9800 .
C282 H28E 0.9800 .
C282 H28F 0.9800 .
C283 H28G 0.9800 .
C283 H28H 0.9800 .
C283 H28I 0.9800 .
